data_7024739
loop_
_publ_author_name
'Partyka, David V.'
'Updegraff, 3rd, James B'
'Zeller, Matthias'
'Hunter, Allen D.'
'Gray, Thomas G.'

_publ_section_title
;
 Gold(I) halide complexes of bis(diphenylphosphine)diphenyl ether ligands:
 a balance of ligand strain and non-covalent interactions.
;
_journal_issue 22
_journal_name_full 'Dalton transactions (Cambridge, England : 2003)'
_journal_page_first 5388
_journal_page_last 5397
_journal_paper_doi 10.1039/b920717a
_journal_volume 39
_journal_year 2010
_chemical_formula_sum 'C31 H48 Au2 I2 O P2'
_chemical_formula_weight 1146.37
_chemical_name_systematic
;
?
;
_space_group_IT_number 2
_symmetry_cell_setting triclinic
_symmetry_space_group_name_Hall '-P 1'
_symmetry_space_group_name_H-M 'P -1'
_atom_sites_solution_hydrogens geom
_atom_sites_solution_primary direct
_atom_sites_solution_secondary difmap
_audit_creation_method SHELXL-97
_cell_angle_alpha 80.9230(10)
_cell_angle_beta 83.9480(10)
_cell_angle_gamma 84.2300(10)
_cell_formula_units_Z 2
_cell_length_a 7.9986(4)
_cell_length_b 13.4430(7)
_cell_length_c 16.9930(9)
_cell_measurement_reflns_used 8687
_cell_measurement_temperature 296(2)
_cell_measurement_theta_max 0.00
_cell_measurement_theta_min 0.00
_cell_volume 1787.68(16)
_computing_cell_refinement 'Apex2 v2008.2-4 '
_computing_data_collection 'Apex2 v2008.2-4 (Bruker, 2008)'
_computing_data_reduction 'Apex2 v2008.2-4 '
_computing_molecular_graphics 'SHELXTL 6.14'
_computing_publication_material 'SHELXTL 6.14'
_computing_structure_refinement 'SHELXTL 6.14'
_computing_structure_solution 'SHELXTL 6.14 (Bruker, 2000-2003)'
_diffrn_ambient_temperature 296(2)
_diffrn_measured_fraction_theta_full 0.989
_diffrn_measured_fraction_theta_max 0.989
_diffrn_measurement_device_type 'Bruker AXS SMART APEX CCD diffractometer'
_diffrn_measurement_method '\w scans'
_diffrn_radiation_monochromator graphite
_diffrn_radiation_source 'fine-focus sealed tube'
_diffrn_radiation_type MoK\a
_diffrn_radiation_wavelength 0.71073
_diffrn_reflns_av_R_equivalents 0.0188
_diffrn_reflns_av_sigmaI/netI 0.0281
_diffrn_reflns_limit_h_max 10
_diffrn_reflns_limit_h_min -10
_diffrn_reflns_limit_k_max 17
_diffrn_reflns_limit_k_min -17
_diffrn_reflns_limit_l_max 22
_diffrn_reflns_limit_l_min -22
_diffrn_reflns_number 18279
_diffrn_reflns_theta_full 28.28
_diffrn_reflns_theta_max 28.28
_diffrn_reflns_theta_min 1.22
_diffrn_standards_number 0
_exptl_absorpt_coefficient_mu 10.035
_exptl_absorpt_correction_T_max 0.7463
_exptl_absorpt_correction_T_min 0.5717
_exptl_absorpt_correction_type multi-scan
_exptl_absorpt_process_details 'Apex2 v2008.2-4 (Bruker, 2008)'
_exptl_crystal_colour yellow
_exptl_crystal_density_diffrn 2.130
_exptl_crystal_density_method 'not measured'
_exptl_crystal_description block
_exptl_crystal_F_000 1072
_exptl_crystal_size_max 0.21
_exptl_crystal_size_mid 0.16
_exptl_crystal_size_min 0.15
_refine_diff_density_max 0.849
_refine_diff_density_min -0.810
_refine_diff_density_rms 0.165
_refine_ls_extinction_method none
_refine_ls_goodness_of_fit_ref 1.135
_refine_ls_hydrogen_treatment constr
_refine_ls_matrix_type full
_refine_ls_number_parameters 357
_refine_ls_number_reflns 8765
_refine_ls_number_restraints 0
_refine_ls_restrained_S_all 1.135
_refine_ls_R_factor_all 0.0264
_refine_ls_R_factor_gt 0.0213
_refine_ls_shift/su_max 0.002
_refine_ls_shift/su_mean 0.000
_refine_ls_structure_factor_coef Fsqd
_refine_ls_weighting_details 'calc w=1/[\s^2^(Fo^2^)+(0.0292P)^2^+0.0000P] where P=(Fo^2^+2Fc^2^)/3'
_refine_ls_weighting_scheme calc
_refine_ls_wR_factor_gt 0.0507
_refine_ls_wR_factor_ref 0.0615
_reflns_number_gt 7864
_reflns_number_total 8765
_reflns_threshold_expression I>2\s(I)
_cod_data_source_file b920717a.txt
_cod_data_source_block 08mz219_0m
_cod_depositor_comments
;
The following automatic conversions were performed:

'_symmetry_cell_setting' value 'Triclinic' changed to 'triclinic'
according to /home/saulius/struct/CIF-dictionaries/cif_core.dic
dictionary named 'cif_core.dic' version 2.4.2 from 2011-04-26.

Automatic conversion script
Id: cif_fix_values 1891 2012-01-12 08:04:46Z andrius 
;
_cod_original_sg_symbol_H-M P-1
_cod_database_code 7024739

loop_
_symmetry_equiv_pos_as_xyz
'x, y, z'
'-x, -y, -z'

loop_
_atom_site_label
_atom_site_type_symbol
_atom_site_fract_x
_atom_site_fract_y
_atom_site_fract_z
_atom_site_U_iso_or_equiv
_atom_site_adp_type
_atom_site_occupancy
_atom_site_symmetry_multiplicity
_atom_site_calc_flag
_atom_site_refinement_flags
Au1 Au 0.872423(19) 0.752028(11) 0.341178(10) 0.02792(5) Uani 1 1 d .
Au2 Au 0.655184(17) 0.766015(10) 0.688718(9) 0.01956(4) Uani 1 1 d .
I1 I 0.93230(4) 0.76850(2) 0.481889(18) 0.03715(7) Uani 1 1 d .
I2 I 0.80998(4) 0.74303(2) 0.199295(18) 0.03228(7) Uani 1 1 d .
P1 P 0.54618(11) 0.61108(7) 0.69927(5) 0.01670(18) Uani 1 1 d .
P2 P 0.68467(12) 0.91670(7) 0.73285(6) 0.02057(19) Uani 1 1 d .
C8 C 0.3760(5) 0.8223(3) 0.9391(2) 0.0227(8) Uani 1 1 d .
C1 C 0.4251(4) 0.6583(3) 0.8562(2) 0.0183(7) Uani 1 1 d .
O1 O 0.5392(3) 0.73264(18) 0.84308(15) 0.0191(5) Uani 1 1 d .
C13 C 0.4821(4) 0.8251(3) 0.8679(2) 0.0186(7) Uani 1 1 d .
C2 C 0.4233(4) 0.5954(3) 0.7976(2) 0.0185(7) Uani 1 1 d .
C16 C 0.7094(5) 0.5007(3) 0.7022(2) 0.0225(8) Uani 1 1 d .
C3 C 0.3102(5) 0.5200(3) 0.8155(2) 0.0237(8) Uani 1 1 d .
H3 H 0.3081 0.4744 0.7799 0.028 Uiso 1 1 calc R
C7 C 0.3427(5) 0.7191(3) 0.9871(2) 0.0264(8) Uani 1 1 d .
C12 C 0.5345(5) 0.9142(3) 0.8230(2) 0.0221(8) Uani 1 1 d .
C6 C 0.3204(5) 0.6495(3) 0.9272(2) 0.0207(7) Uani 1 1 d .
C11 C 0.4704(5) 1.0041(3) 0.8518(2) 0.0284(9) Uani 1 1 d .
H11 H 0.5030 1.0655 0.8241 0.034 Uiso 1 1 calc R
C4 C 0.2017(5) 0.5116(3) 0.8847(2) 0.0274(8) Uani 1 1 d .
H4 H 0.1251 0.4624 0.8940 0.033 Uiso 1 1 calc R
C5 C 0.2067(5) 0.5758(3) 0.9397(2) 0.0262(8) Uani 1 1 d .
H5 H 0.1330 0.5697 0.9860 0.031 Uiso 1 1 calc R
C18 C 0.6408(5) 0.3973(3) 0.7311(3) 0.0293(9) Uani 1 1 d .
H18A H 0.5602 0.3859 0.6962 0.044 Uiso 1 1 calc R
H18B H 0.5872 0.3960 0.7845 0.044 Uiso 1 1 calc R
H18C H 0.7322 0.3452 0.7308 0.044 Uiso 1 1 calc R
C20 C 0.3890(5) 0.6188(3) 0.6238(2) 0.0245(8) Uani 1 1 d .
C9 C 0.3135(5) 0.9142(3) 0.9636(2) 0.0288(9) Uani 1 1 d .
H9 H 0.2395 0.9150 1.0095 0.035 Uiso 1 1 calc R
C28 C 0.6240(5) 1.0287(3) 0.6571(2) 0.0265(8) Uani 1 1 d .
C29 C 0.4330(5) 1.0263(3) 0.6514(3) 0.0322(9) Uani 1 1 d .
H29A H 0.3718 1.0418 0.7003 0.048 Uiso 1 1 calc R
H29B H 0.4105 0.9602 0.6428 0.048 Uiso 1 1 calc R
H29C H 0.3981 1.0755 0.6076 0.048 Uiso 1 1 calc R
C19 C 0.8313(5) 0.5198(3) 0.7609(3) 0.0351(10) Uani 1 1 d .
H19A H 0.9224 0.4674 0.7633 0.053 Uiso 1 1 calc R
H19B H 0.7723 0.5198 0.8131 0.053 Uiso 1 1 calc R
H19C H 0.8757 0.5841 0.7431 0.053 Uiso 1 1 calc R
C24 C 0.8921(5) 0.9207(3) 0.7731(3) 0.0344(10) Uani 1 1 d .
C17 C 0.8030(6) 0.5017(3) 0.6189(3) 0.0367(11) Uani 1 1 d .
H17A H 0.8404 0.5677 0.6000 0.055 Uiso 1 1 calc R
H17B H 0.7286 0.4856 0.5828 0.055 Uiso 1 1 calc R
H17C H 0.8988 0.4526 0.6215 0.055 Uiso 1 1 calc R
C21 C 0.3288(6) 0.5188(3) 0.6100(3) 0.0351(10) Uani 1 1 d .
H21A H 0.2491 0.5320 0.5704 0.053 Uiso 1 1 calc R
H21B H 0.2760 0.4857 0.6592 0.053 Uiso 1 1 calc R
H21C H 0.4237 0.4760 0.5918 0.053 Uiso 1 1 calc R
C10 C 0.3608(6) 1.0040(3) 0.9199(2) 0.0316(9) Uani 1 1 d .
H10 H 0.3183 1.0650 0.9365 0.038 Uiso 1 1 calc R
C15 C 0.1923(6) 0.7250(3) 1.0493(3) 0.0384(11) Uani 1 1 d .
H15A H 0.0930 0.7512 1.0231 0.058 Uiso 1 1 calc R
H15B H 0.2126 0.7689 1.0861 0.058 Uiso 1 1 calc R
H15C H 0.1763 0.6587 1.0779 0.058 Uiso 1 1 calc R
C14 C 0.5016(6) 0.6774(3) 1.0295(2) 0.0348(10) Uani 1 1 d .
H14A H 0.4838 0.6123 1.0601 0.052 Uiso 1 1 calc R
H14B H 0.5240 0.7229 1.0647 0.052 Uiso 1 1 calc R
H14C H 0.5962 0.6710 0.9903 0.052 Uiso 1 1 calc R
C22 C 0.4684(5) 0.6714(3) 0.5435(2) 0.0318(9) Uani 1 1 d .
H22A H 0.5637 0.6294 0.5247 0.048 Uiso 1 1 calc R
H22B H 0.5044 0.7351 0.5507 0.048 Uiso 1 1 calc R
H22C H 0.3864 0.6826 0.5049 0.048 Uiso 1 1 calc R
C23 C 0.2385(5) 0.6893(4) 0.6521(3) 0.0350(10) Uani 1 1 d .
H23A H 0.2791 0.7491 0.6650 0.052 Uiso 1 1 calc R
H23B H 0.1783 0.6550 0.6988 0.052 Uiso 1 1 calc R
H23C H 0.1644 0.7078 0.6103 0.052 Uiso 1 1 calc R
C31 C 0.6597(6) 1.1329(3) 0.6730(3) 0.0388(11) Uani 1 1 d .
H31A H 0.7786 1.1346 0.6756 0.058 Uiso 1 1 calc R
H31B H 0.6003 1.1462 0.7229 0.058 Uiso 1 1 calc R
H31C H 0.6224 1.1835 0.6306 0.058 Uiso 1 1 calc R
C30 C 0.7151(6) 1.0099(3) 0.5761(3) 0.0394(11) Uani 1 1 d .
H30A H 0.6751 1.0612 0.5347 0.059 Uiso 1 1 calc R
H30B H 0.6928 0.9447 0.5655 0.059 Uiso 1 1 calc R
H30C H 0.8343 1.0121 0.5774 0.059 Uiso 1 1 calc R
C25 C 0.9301(6) 0.8177(4) 0.8230(3) 0.0438(12) Uani 1 1 d .
H25A H 1.0380 0.8153 0.8435 0.066 Uiso 1 1 calc R
H25B H 0.9318 0.7656 0.7901 0.066 Uiso 1 1 calc R
H25C H 0.8444 0.8072 0.8667 0.066 Uiso 1 1 calc R
C27 C 1.0289(5) 0.9350(4) 0.7022(4) 0.0511(14) Uani 1 1 d .
H27A H 1.1385 0.9206 0.7217 0.077 Uiso 1 1 calc R
H27B H 1.0176 1.0035 0.6756 0.077 Uiso 1 1 calc R
H27C H 1.0157 0.8898 0.6653 0.077 Uiso 1 1 calc R
C26 C 0.8913(6) 1.0034(4) 0.8260(4) 0.0543(15) Uani 1 1 d .
H26A H 0.8094 0.9913 0.8713 0.081 Uiso 1 1 calc R
H26B H 0.8628 1.0682 0.7956 0.081 Uiso 1 1 calc R
H26C H 1.0010 1.0023 0.8443 0.081 Uiso 1 1 calc R

loop_
_atom_site_aniso_label
_atom_site_aniso_U_11
_atom_site_aniso_U_22
_atom_site_aniso_U_33
_atom_site_aniso_U_23
_atom_site_aniso_U_13
_atom_site_aniso_U_12
Au1 0.02443(8) 0.02163(8) 0.03678(10) -0.00253(6) -0.00233(7) -0.00082(6)
Au2 0.02023(7) 0.01492(7) 0.02334(8) -0.00481(5) 0.00272(5) -0.00243(5)
I1 0.03483(15) 0.03954(16) 0.03533(16) 0.00284(12) -0.00644(12) -0.00463(12)
I2 0.03368(14) 0.02521(13) 0.03869(16) -0.00924(11) -0.00099(12) -0.00148(11)
P1 0.0187(4) 0.0147(4) 0.0168(4) -0.0039(3) 0.0003(3) -0.0016(3)
P2 0.0171(4) 0.0162(4) 0.0287(5) -0.0065(4) 0.0026(4) -0.0029(3)
C8 0.0264(19) 0.028(2) 0.0150(17) -0.0058(15) -0.0039(14) -0.0018(15)
C1 0.0159(16) 0.0201(17) 0.0179(17) -0.0008(14) 0.0001(13) -0.0011(13)
O1 0.0183(12) 0.0175(12) 0.0225(13) -0.0068(10) -0.0007(10) -0.0014(10)
C13 0.0190(17) 0.0192(17) 0.0189(17) -0.0060(14) -0.0043(14) -0.0007(13)
C2 0.0194(17) 0.0187(17) 0.0171(17) -0.0032(13) -0.0021(13) 0.0004(13)
C16 0.0216(18) 0.0152(17) 0.028(2) 0.0003(15) 0.0001(15) 0.0016(14)
C3 0.0260(19) 0.0245(19) 0.0217(19) -0.0046(15) -0.0021(15) -0.0054(15)
C7 0.037(2) 0.029(2) 0.0127(17) -0.0054(15) 0.0000(15) 0.0005(17)
C12 0.0210(18) 0.0220(18) 0.0246(19) -0.0079(15) -0.0034(15) 0.0005(14)
C6 0.0248(18) 0.0200(18) 0.0161(17) -0.0002(14) -0.0024(14) 0.0009(14)
C11 0.035(2) 0.0200(19) 0.030(2) -0.0059(16) 0.0028(17) -0.0009(16)
C4 0.025(2) 0.029(2) 0.028(2) -0.0025(16) 0.0032(16) -0.0092(16)
C5 0.027(2) 0.029(2) 0.0197(19) 0.0003(16) 0.0073(15) -0.0048(16)
C18 0.034(2) 0.0161(18) 0.036(2) -0.0019(16) 0.0000(18) 0.0001(16)
C20 0.0241(19) 0.027(2) 0.0233(19) -0.0070(16) -0.0038(15) -0.0017(15)
C9 0.039(2) 0.029(2) 0.0183(19) -0.0078(16) 0.0005(17) 0.0000(17)
C28 0.028(2) 0.0160(18) 0.033(2) -0.0002(16) 0.0058(17) -0.0006(15)
C29 0.032(2) 0.030(2) 0.032(2) -0.0001(18) -0.0035(18) 0.0036(17)
C19 0.026(2) 0.030(2) 0.050(3) -0.006(2) -0.013(2) 0.0040(17)
C24 0.023(2) 0.029(2) 0.054(3) -0.015(2) -0.0057(19) -0.0002(17)
C17 0.040(3) 0.027(2) 0.037(2) -0.0036(18) 0.015(2) 0.0069(18)
C21 0.042(3) 0.041(3) 0.026(2) -0.0086(19) -0.0065(19) -0.013(2)
C10 0.043(3) 0.024(2) 0.027(2) -0.0109(17) 0.0028(18) 0.0039(18)
C15 0.053(3) 0.038(3) 0.023(2) -0.0057(18) 0.011(2) -0.010(2)
C14 0.045(3) 0.038(2) 0.022(2) 0.0006(18) -0.0121(18) 0.000(2)
C22 0.037(2) 0.035(2) 0.022(2) -0.0004(17) -0.0030(17) -0.0034(18)
C23 0.031(2) 0.045(3) 0.027(2) -0.0037(19) -0.0083(18) 0.0103(19)
C31 0.042(3) 0.021(2) 0.051(3) -0.0045(19) 0.010(2) -0.0074(18)
C30 0.050(3) 0.026(2) 0.039(3) -0.0037(19) 0.015(2) -0.006(2)
C25 0.029(2) 0.040(3) 0.065(3) -0.010(2) -0.020(2) 0.002(2)
C27 0.020(2) 0.038(3) 0.094(4) -0.013(3) 0.011(2) -0.0053(19)
C26 0.035(3) 0.052(3) 0.088(4) -0.037(3) -0.021(3) -0.003(2)

loop_
_atom_type_symbol
_atom_type_description
_atom_type_scat_dispersion_real
_atom_type_scat_dispersion_imag
_atom_type_scat_source
C C 0.0033 0.0016 'International Tables Vol C Tables 4.2.6.8 and 6.1.1.4'
H H 0.0000 0.0000 'International Tables Vol C Tables 4.2.6.8 and 6.1.1.4'
O O 0.0106 0.0060 'International Tables Vol C Tables 4.2.6.8 and 6.1.1.4'
P P 0.1023 0.0942 'International Tables Vol C Tables 4.2.6.8 and 6.1.1.4'
I I -0.4742 1.8119 'International Tables Vol C Tables 4.2.6.8 and 6.1.1.4'
Au Au -2.0133 8.8022 'International Tables Vol C Tables 4.2.6.8 and 6.1.1.4'

loop_
_geom_angle_atom_site_label_1
_geom_angle_atom_site_label_2
_geom_angle_atom_site_label_3
_geom_angle
I1 Au1 I2 177.744(11)
P2 Au2 P1 153.32(3)
C2 P1 C20 105.66(17)
C2 P1 C16 105.75(16)
C20 P1 C16 116.04(18)
C2 P1 Au2 104.89(12)
C20 P1 Au2 109.19(13)
C16 P1 Au2 114.26(12)
C12 P2 C24 102.90(19)
C12 P2 C28 109.64(17)
C24 P2 C28 114.6(2)
C12 P2 Au2 103.31(12)
C24 P2 Au2 113.57(14)
C28 P2 Au2 111.69(14)
C9 C8 C13 117.8(4)
C9 C8 C7 124.0(3)
C13 C8 C7 118.1(3)
C6 C1 O1 118.1(3)
C6 C1 C2 123.4(3)
O1 C1 C2 118.5(3)
C13 O1 C1 116.7(3)
C12 C13 O1 119.6(3)
C12 C13 C8 123.4(3)
O1 C13 C8 117.0(3)
C3 C2 C1 115.8(3)
C3 C2 P1 119.3(3)
C1 C2 P1 124.8(3)
C17 C16 C19 109.4(4)
C17 C16 C18 109.9(3)
C19 C16 C18 108.8(3)
C17 C16 P1 108.7(3)
C19 C16 P1 105.0(3)
C18 C16 P1 114.9(3)
C4 C3 C2 121.9(4)
C4 C3 H3 119.1
C2 C3 H3 119.1
C15 C7 C6 112.4(4)
C15 C7 C8 112.4(3)
C6 C7 C8 107.0(3)
C15 C7 C14 109.2(3)
C6 C7 C14 107.7(3)
C8 C7 C14 107.9(3)
C13 C12 C11 116.0(3)
C13 C12 P2 123.1(3)
C11 C12 P2 120.8(3)
C5 C6 C1 117.8(3)
C5 C6 C7 124.5(3)
C1 C6 C7 117.6(3)
C10 C11 C12 121.9(4)
C10 C11 H11 119.1
C12 C11 H11 119.1
C5 C4 C3 120.1(4)
C5 C4 H4 120.0
C3 C4 H4 120.0
C4 C5 C6 121.0(4)
C4 C5 H5 119.5
C6 C5 H5 119.5
C16 C18 H18A 109.5
C16 C18 H18B 109.5
H18A C18 H18B 109.5
C16 C18 H18C 109.5
H18A C18 H18C 109.5
H18B C18 H18C 109.5
C21 C20 C23 110.4(3)
C21 C20 C22 108.3(3)
C23 C20 C22 107.7(3)
C21 C20 P1 116.8(3)
C23 C20 P1 105.6(3)
C22 C20 P1 107.6(3)
C10 C9 C8 120.3(4)
C10 C9 H9 119.9
C8 C9 H9 119.9
C31 C28 C30 108.9(3)
C31 C28 C29 109.6(3)
C30 C28 C29 107.4(4)
C31 C28 P2 117.5(3)
C30 C28 P2 107.3(3)
C29 C28 P2 105.7(3)
C28 C29 H29A 109.5
C28 C29 H29B 109.5
H29A C29 H29B 109.5
C28 C29 H29C 109.5
H29A C29 H29C 109.5
H29B C29 H29C 109.5
C16 C19 H19A 109.5
C16 C19 H19B 109.5
H19A C19 H19B 109.5
C16 C19 H19C 109.5
H19A C19 H19C 109.5
H19B C19 H19C 109.5
C25 C24 C26 109.0(4)
C25 C24 C27 108.7(4)
C26 C24 C27 110.7(4)
C25 C24 P2 106.4(3)
C26 C24 P2 113.3(3)
C27 C24 P2 108.6(3)
C16 C17 H17A 109.5
C16 C17 H17B 109.5
H17A C17 H17B 109.5
C16 C17 H17C 109.5
H17A C17 H17C 109.5
H17B C17 H17C 109.5
C20 C21 H21A 109.5
C20 C21 H21B 109.5
H21A C21 H21B 109.5
C20 C21 H21C 109.5
H21A C21 H21C 109.5
H21B C21 H21C 109.5
C11 C10 C9 120.6(4)
C11 C10 H10 119.7
C9 C10 H10 119.7
C7 C15 H15A 109.5
C7 C15 H15B 109.5
H15A C15 H15B 109.5
C7 C15 H15C 109.5
H15A C15 H15C 109.5
H15B C15 H15C 109.5
C7 C14 H14A 109.5
C7 C14 H14B 109.5
H14A C14 H14B 109.5
C7 C14 H14C 109.5
H14A C14 H14C 109.5
H14B C14 H14C 109.5
C20 C22 H22A 109.5
C20 C22 H22B 109.5
H22A C22 H22B 109.5
C20 C22 H22C 109.5
H22A C22 H22C 109.5
H22B C22 H22C 109.5
C20 C23 H23A 109.5
C20 C23 H23B 109.5
H23A C23 H23B 109.5
C20 C23 H23C 109.5
H23A C23 H23C 109.5
H23B C23 H23C 109.5
C28 C31 H31A 109.5
C28 C31 H31B 109.5
H31A C31 H31B 109.5
C28 C31 H31C 109.5
H31A C31 H31C 109.5
H31B C31 H31C 109.5
C28 C30 H30A 109.5
C28 C30 H30B 109.5
H30A C30 H30B 109.5
C28 C30 H30C 109.5
H30A C30 H30C 109.5
H30B C30 H30C 109.5
C24 C25 H25A 109.5
C24 C25 H25B 109.5
H25A C25 H25B 109.5
C24 C25 H25C 109.5
H25A C25 H25C 109.5
H25B C25 H25C 109.5
C24 C27 H27A 109.5
C24 C27 H27B 109.5
H27A C27 H27B 109.5
C24 C27 H27C 109.5
H27A C27 H27C 109.5
H27B C27 H27C 109.5
C24 C26 H26A 109.5
C24 C26 H26B 109.5
H26A C26 H26B 109.5
C24 C26 H26C 109.5
H26A C26 H26C 109.5
H26B C26 H26C 109.5

loop_
_geom_bond_atom_site_label_1
_geom_bond_atom_site_label_2
_geom_bond_distance
Au1 I1 2.5349(4)
Au1 I2 2.5367(3)
Au2 P2 2.3096(9)
Au2 P1 2.3118(9)
P1 C2 1.840(4)
P1 C20 1.873(4)
P1 C16 1.873(4)
P2 C12 1.842(4)
P2 C24 1.869(4)
P2 C28 1.879(4)
C8 C9 1.394(5)
C8 C13 1.400(5)
C8 C7 1.527(5)
C1 C6 1.390(5)
C1 O1 1.397(4)
C1 C2 1.407(5)
O1 C13 1.393(4)
C13 C12 1.392(5)
C2 C3 1.402(5)
C16 C17 1.529(6)
C16 C19 1.533(6)
C16 C18 1.535(5)
C3 C4 1.382(5)
C3 H3 0.9300
C7 C15 1.519(6)
C7 C6 1.522(5)
C7 C14 1.540(6)
C12 C11 1.406(5)
C6 C5 1.389(5)
C11 C10 1.375(6)
C11 H11 0.9300
C4 C5 1.375(6)
C4 H4 0.9300
C5 H5 0.9300
C18 H18A 0.9600
C18 H18B 0.9600
C18 H18C 0.9600
C20 C21 1.532(6)
C20 C23 1.540(6)
C20 C22 1.540(5)
C9 C10 1.379(6)
C9 H9 0.9300
C28 C31 1.528(6)
C28 C30 1.533(6)
C28 C29 1.544(6)
C29 H29A 0.9600
C29 H29B 0.9600
C29 H29C 0.9600
C19 H19A 0.9600
C19 H19B 0.9600
C19 H19C 0.9600
C24 C25 1.526(6)
C24 C26 1.535(6)
C24 C27 1.541(7)
C17 H17A 0.9600
C17 H17B 0.9600
C17 H17C 0.9600
C21 H21A 0.9600
C21 H21B 0.9600
C21 H21C 0.9600
C10 H10 0.9300
C15 H15A 0.9600
C15 H15B 0.9600
C15 H15C 0.9600
C14 H14A 0.9600
C14 H14B 0.9600
C14 H14C 0.9600
C22 H22A 0.9600
C22 H22B 0.9600
C22 H22C 0.9600
C23 H23A 0.9600
C23 H23B 0.9600
C23 H23C 0.9600
C31 H31A 0.9600
C31 H31B 0.9600
C31 H31C 0.9600
C30 H30A 0.9600
C30 H30B 0.9600
C30 H30C 0.9600
C25 H25A 0.9600
C25 H25B 0.9600
C25 H25C 0.9600
C27 H27A 0.9600
C27 H27B 0.9600
C27 H27C 0.9600
C26 H26A 0.9600
C26 H26B 0.9600
C26 H26C 0.9600

loop_
_geom_torsion_atom_site_label_1
_geom_torsion_atom_site_label_2
_geom_torsion_atom_site_label_3
_geom_torsion_atom_site_label_4
_geom_torsion
P2 Au2 P1 C2 -5.07(15)
P2 Au2 P1 C20 107.78(15)
P2 Au2 P1 C16 -120.41(15)
P1 Au2 P2 C12 -4.39(15)
P1 Au2 P2 C24 106.32(18)
P1 Au2 P2 C28 -122.15(14)
C6 C1 O1 C13 -38.8(4)
C2 C1 O1 C13 142.0(3)
C1 O1 C13 C12 -144.2(3)
C1 O1 C13 C8 37.2(4)
C9 C8 C13 C12 3.4(5)
C7 C8 C13 C12 -173.7(3)
C9 C8 C13 O1 -178.0(3)
C7 C8 C13 O1 4.8(5)
C6 C1 C2 C3 -1.3(5)
O1 C1 C2 C3 177.9(3)
C6 C1 C2 P1 174.5(3)
O1 C1 C2 P1 -6.3(5)
C20 P1 C2 C3 50.6(3)
C16 P1 C2 C3 -73.0(3)
Au2 P1 C2 C3 165.9(3)
C20 P1 C2 C1 -125.1(3)
C16 P1 C2 C1 111.4(3)
Au2 P1 C2 C1 -9.7(3)
C2 P1 C16 C17 173.3(3)
C20 P1 C16 C17 56.5(3)
Au2 P1 C16 C17 -71.9(3)
C2 P1 C16 C19 -69.7(3)
C20 P1 C16 C19 173.5(3)
Au2 P1 C16 C19 45.1(3)
C2 P1 C16 C18 49.7(3)
C20 P1 C16 C18 -67.0(3)
Au2 P1 C16 C18 164.5(2)
C1 C2 C3 C4 3.1(5)
P1 C2 C3 C4 -173.0(3)
C9 C8 C7 C15 18.5(5)
C13 C8 C7 C15 -164.5(4)
C9 C8 C7 C6 142.4(4)
C13 C8 C7 C6 -40.7(5)
C9 C8 C7 C14 -102.0(4)
C13 C8 C7 C14 75.0(4)
O1 C13 C12 C11 179.6(3)
C8 C13 C12 C11 -1.9(5)
O1 C13 C12 P2 -2.5(5)
C8 C13 C12 P2 176.0(3)
C24 P2 C12 C13 -93.9(3)
C28 P2 C12 C13 143.7(3)
Au2 P2 C12 C13 24.6(3)
C24 P2 C12 C11 83.9(3)
C28 P2 C12 C11 -38.5(4)
Au2 P2 C12 C11 -157.6(3)
O1 C1 C6 C5 179.7(3)
C2 C1 C6 C5 -1.1(5)
O1 C1 C6 C7 -2.4(5)
C2 C1 C6 C7 176.8(3)
C15 C7 C6 C5 -19.1(5)
C8 C7 C6 C5 -143.0(4)
C14 C7 C6 C5 101.2(4)
C15 C7 C6 C1 163.1(3)
C8 C7 C6 C1 39.3(4)
C14 C7 C6 C1 -76.6(4)
C13 C12 C11 C10 -0.7(6)
P2 C12 C11 C10 -178.7(3)
C2 C3 C4 C5 -2.4(6)
C3 C4 C5 C6 -0.2(6)
C1 C6 C5 C4 1.9(6)
C7 C6 C5 C4 -175.8(4)
C2 P1 C20 C21 -79.4(3)
C16 P1 C20 C21 37.4(4)
Au2 P1 C20 C21 168.2(3)
C2 P1 C20 C23 43.8(3)
C16 P1 C20 C23 160.6(3)
Au2 P1 C20 C23 -68.5(3)
C2 P1 C20 C22 158.6(3)
C16 P1 C20 C22 -84.6(3)
Au2 P1 C20 C22 46.3(3)
C13 C8 C9 C10 -2.3(6)
C7 C8 C9 C10 174.7(4)
C12 P2 C28 C31 74.2(3)
C24 P2 C28 C31 -40.9(4)
Au2 P2 C28 C31 -171.9(3)
C12 P2 C28 C30 -162.8(3)
C24 P2 C28 C30 82.1(3)
Au2 P2 C28 C30 -48.9(3)
C12 P2 C28 C29 -48.4(3)
C24 P2 C28 C29 -163.5(3)
Au2 P2 C28 C29 65.5(3)
C12 P2 C24 C25 69.4(3)
C28 P2 C24 C25 -171.7(3)
Au2 P2 C24 C25 -41.6(4)
C12 P2 C24 C26 -50.5(4)
C28 P2 C24 C26 68.5(4)
Au2 P2 C24 C26 -161.4(3)
C12 P2 C24 C27 -173.8(3)
C28 P2 C24 C27 -54.8(3)
Au2 P2 C24 C27 75.2(3)
C12 C11 C10 C9 1.7(7)
C8 C9 C10 C11 -0.1(6)
